data_4503572
loop_
_publ_author_name
'Fabelo, Oscar'
'Pas\'an, Jorge'
'Ca\~nadillas-Delgado, Laura'
'Delgado, Fernando S.'
'Labrador, Ana'
'Lloret, Francesc'
'Julve, Miguel'
'Ruiz-P\'erez, Catalina'

_publ_section_title
;
 (4,4) Rectangular Lattices of Cobalt(II) with
 1,2,4,5-Benzenetetracarboxylic Acid: Influence of the Packing in the
 Crystal Structure&#x2020;
;
_journal_issue 11
_journal_name_full 'Crystal Growth &amp; Design'
_journal_page_first 3984
_journal_paper_doi 10.1021/cg800067k
_journal_volume 8
_journal_year 2008
_chemical_formula_sum 'C5 H13 Co O10'
_chemical_formula_weight 292.08
_space_group_IT_number 2
_symmetry_cell_setting triclinic
_symmetry_Int_Tables_number 2
_symmetry_space_group_name_Hall '-P 1'
_symmetry_space_group_name_H-M 'P -1'
_atom_sites_solution_hydrogens geom
_atom_sites_solution_primary direct
_atom_sites_solution_secondary difmap
_cell_angle_alpha 96.453(16)
_cell_angle_beta 91.23(2)
_cell_angle_gamma 91.339(14)
_cell_formula_units_Z 2
_cell_length_a 5.4287(11)
_cell_length_b 9.8286(16)
_cell_length_c 10.230(3)
_cell_measurement_temperature 293(2)
_cell_volume 542.1(2)
_computing_cell_refinement 'Dirax/lsq (Duisenberg & Schreurs, 1989-2000)'
_computing_data_collection 'Collect (Nonius BV, 1997-2000)'
_computing_data_reduction 'EvalCCD (Duisenberg & Schreurs 1990-2000)'
_computing_molecular_graphics 'Ortep-3 for Windows (Farrugia, 1997)'
_computing_publication_material 'WinGX publication routines (Farrugia, 1999)'
_computing_structure_refinement 'SHELXL-97 (Sheldrick, 1997)'
_computing_structure_solution 'SHELXS-97 (Sheldrick, 1997)'
_diffrn_ambient_temperature 293(2)
_diffrn_detector 'CCD plate'
_diffrn_detector_area_resol_mean 9
_diffrn_measured_fraction_theta_full 0.977
_diffrn_measured_fraction_theta_max 0.977
_diffrn_measurement_device '95mm CCD camera on \k-goniostat'
_diffrn_measurement_device_type KappaCCD
_diffrn_measurement_method 'CCD rotation images, thick slices'
_diffrn_radiation_monochromator 'horizonally mounted graphite crystal'
_diffrn_radiation_probe x-ray
_diffrn_radiation_source 'fine-focus sealed tube'
_diffrn_radiation_type Mok\a
_diffrn_radiation_wavelength 0.71073
_diffrn_reflns_av_R_equivalents 0.0645
_diffrn_reflns_av_sigmaI/netI 0.1023
_diffrn_reflns_limit_h_max 7
_diffrn_reflns_limit_h_min -7
_diffrn_reflns_limit_k_max 10
_diffrn_reflns_limit_k_min -13
_diffrn_reflns_limit_l_max 14
_diffrn_reflns_limit_l_min -12
_diffrn_reflns_number 5725
_diffrn_reflns_theta_full 29.98
_diffrn_reflns_theta_max 29.98
_diffrn_reflns_theta_min 6.60
_diffrn_source 'Enraf Nonius FR590'
_exptl_absorpt_coefficient_mu 1.624
_exptl_absorpt_correction_type none
_exptl_crystal_colour pink
_exptl_crystal_density_diffrn 1.789
_exptl_crystal_density_method 'not measured'
_exptl_crystal_description Prism
_exptl_crystal_F_000 300
_exptl_crystal_size_max 0.20
_exptl_crystal_size_mid 0.16
_exptl_crystal_size_min 0.10
_refine_diff_density_max 1.027
_refine_diff_density_min -1.027
_refine_diff_density_rms 0.178
_refine_ls_extinction_method none
_refine_ls_goodness_of_fit_ref 1.022
_refine_ls_hydrogen_treatment mixed
_refine_ls_matrix_type full
_refine_ls_number_parameters 171
_refine_ls_number_reflns 3090
_refine_ls_number_restraints 0
_refine_ls_restrained_S_all 1.022
_refine_ls_R_factor_all 0.1069
_refine_ls_R_factor_gt 0.0694
_refine_ls_shift/su_max 0.000
_refine_ls_shift/su_mean 0.000
_refine_ls_structure_factor_coef Fsqd
_refine_ls_weighting_details 'calc w=1/[\s^2^(Fo^2^)+(0.1089P)^2^+0.0000P] where P=(Fo^2^+2Fc^2^)/3'
_refine_ls_weighting_scheme calc
_refine_ls_wR_factor_gt 0.1699
_refine_ls_wR_factor_ref 0.1899
_reflns_number_gt 2077
_reflns_number_total 3090
_reflns_threshold_expression >2sigma(I)
_cod_data_source_file cg800067k_si_001.cif
_cod_data_source_block ull766-co
_cod_database_code 4503572

loop_
_symmetry_equiv_pos_as_xyz
'x, y, z'
'-x, -y, -z'

loop_
_atom_site_label
_atom_site_type_symbol
_atom_site_fract_x
_atom_site_fract_y
_atom_site_fract_z
_atom_site_U_iso_or_equiv
_atom_site_adp_type
_atom_site_occupancy
_atom_site_symmetry_multiplicity
_atom_site_calc_flag
_atom_site_refinement_flags
Co2 Co 0.0000 0.0000 1.0000 0.0192(2) Uani 1 2 d S
Co1 Co 0.0000 -0.5000 0.5000 0.0206(2) Uani 1 2 d S
C4 C 0.2112(7) -0.5722(4) 0.7589(4) 0.0207(8) Uani 1 1 d .
C1 C 0.3561(6) -0.5310(4) 0.8849(4) 0.0170(7) Uani 1 1 d .
C2 C 0.3387(6) -0.4025(4) 0.9588(4) 0.0181(7) Uani 1 1 d .
C5 C 0.1576(6) -0.2976(4) 0.9252(4) 0.0179(7) Uani 1 1 d .
C3 C 0.4832(7) -0.3740(4) 1.0725(4) 0.0194(7) Uani 1 1 d .
O1 O 0.2441(5) -0.5018(3) 0.6640(3) 0.0238(6) Uani 1 1 d .
O2 O 0.0722(6) -0.6758(3) 0.7547(3) 0.0374(8) Uani 1 1 d .
O3 O 0.2179(4) -0.1731(3) 0.9619(3) 0.0253(6) Uani 1 1 d .
O4 O -0.0416(5) -0.3369(3) 0.8704(3) 0.0275(6) Uani 1 1 d .
O1W O -0.2641(6) -0.4215(4) 0.6337(3) 0.0432(9) Uani 1 1 d .
O2W O -0.1155(8) -0.6991(4) 0.5155(4) 0.0627(12) Uani 1 1 d .
O3W O 0.3011(5) 0.1107(3) 1.0912(4) 0.0332(7) Uani 1 1 d .
O4W O 0.0755(7) 0.0661(3) 0.8176(3) 0.0416(8) Uani 1 1 d .
O5WA O -0.5565(14) -0.8144(8) 0.4828(8) 0.052(2) Uani 0.511(8) 1 d P
O6WA O 0.5416(13) 0.0452(9) 0.6984(8) 0.054(2) Uani 0.511(8) 1 d P
O5WB O -0.2917(15) -0.9257(8) 0.3853(8) 0.053(2) Uani 0.489(8) 1 d P
O6WB O -0.1963(15) -0.0716(9) 0.6003(8) 0.053(2) Uani 0.489(8) 1 d P
H1 H 0.465(8) -0.291(6) 1.132(5) 0.029(12) Uiso 1 1 d .

loop_
_atom_site_aniso_label
_atom_site_aniso_U_11
_atom_site_aniso_U_22
_atom_site_aniso_U_33
_atom_site_aniso_U_23
_atom_site_aniso_U_13
_atom_site_aniso_U_12
Co2 0.0199(4) 0.0087(3) 0.0294(4) 0.0035(3) 0.0003(3) 0.0008(2)
Co1 0.0238(4) 0.0157(4) 0.0223(4) 0.0041(3) -0.0048(3) -0.0031(3)
C4 0.0237(18) 0.0127(17) 0.026(2) 0.0024(15) -0.0042(14) 0.0013(14)
C1 0.0207(17) 0.0121(16) 0.0186(18) 0.0037(14) -0.0014(13) -0.0006(13)
C2 0.0199(17) 0.0096(16) 0.025(2) 0.0041(14) -0.0010(13) 0.0012(13)
C5 0.0207(17) 0.0078(15) 0.0250(19) 0.0016(14) -0.0009(13) 0.0013(12)
C3 0.0258(18) 0.0088(16) 0.023(2) -0.0013(14) -0.0015(14) 0.0023(13)
O1 0.0263(13) 0.0221(15) 0.0232(14) 0.0045(11) -0.0044(10) -0.0025(11)
O2 0.0545(19) 0.0202(15) 0.0376(19) 0.0116(14) -0.0212(14) -0.0159(13)
O3 0.0203(13) 0.0076(12) 0.0471(18) -0.0002(12) -0.0047(11) 0.0015(10)
O4 0.0253(14) 0.0190(14) 0.0364(17) -0.0037(12) -0.0084(11) 0.0035(11)
O1W 0.0295(16) 0.067(3) 0.0306(18) -0.0065(17) -0.0022(12) 0.0015(15)
O2W 0.104(3) 0.038(2) 0.046(2) 0.0182(18) -0.035(2) -0.038(2)
O3W 0.0242(14) 0.0169(14) 0.057(2) -0.0011(14) -0.0038(12) -0.0024(11)
O4W 0.069(2) 0.0214(16) 0.0365(19) 0.0091(14) 0.0139(15) -0.0015(15)
O5WA 0.055(4) 0.037(4) 0.066(6) 0.011(4) -0.008(3) 0.002(3)
O6WA 0.046(4) 0.068(6) 0.049(5) 0.011(4) -0.001(3) 0.008(4)
O5WB 0.077(5) 0.036(4) 0.042(5) -0.010(4) 0.009(4) -0.008(4)
O6WB 0.073(6) 0.043(5) 0.041(5) -0.003(4) -0.010(4) 0.005(4)

loop_
_atom_type_symbol
_atom_type_description
_atom_type_scat_dispersion_real
_atom_type_scat_dispersion_imag
_atom_type_scat_source
C C 0.0033 0.0016 'International Tables Vol C Tables 4.2.6.8 and 6.1.1.4'
H H 0.0000 0.0000 'International Tables Vol C Tables 4.2.6.8 and 6.1.1.4'
Co Co 0.3494 0.9721 'International Tables Vol C Tables 4.2.6.8 and 6.1.1.4'
O O 0.0106 0.0060 'International Tables Vol C Tables 4.2.6.8 and 6.1.1.4'

loop_
_geom_angle_atom_site_label_1
_geom_angle_atom_site_label_2
_geom_angle_atom_site_label_3
_geom_angle
_geom_angle_site_symmetry_1
_geom_angle_site_symmetry_3
O3W Co2 O3W 180.0 2_557 .
O3W Co2 O4W 87.62(14) 2_557 .
O3W Co2 O4W 92.38(15) . .
O3W Co2 O4W 92.38(15) 2_557 2_557
O3W Co2 O4W 87.62(14) . 2_557
O4W Co2 O4W 180.000(1) . 2_557
O3W Co2 O3 90.38(11) 2_557 2_557
O3W Co2 O3 89.62(11) . 2_557
O4W Co2 O3 87.75(13) . 2_557
O4W Co2 O3 92.25(13) 2_557 2_557
O3W Co2 O3 89.62(11) 2_557 .
O3W Co2 O3 90.38(11) . .
O4W Co2 O3 92.25(13) . .
O4W Co2 O3 87.75(13) 2_557 .
O3 Co2 O3 180.000(1) 2_557 .
O2W Co1 O2W 180.0(3) 2_546 .
O2W Co1 O1W 88.17(19) 2_546 .
O2W Co1 O1W 91.83(19) . .
O2W Co1 O1W 91.83(19) 2_546 2_546
O2W Co1 O1W 88.17(19) . 2_546
O1W Co1 O1W 180.0 . 2_546
O2W Co1 O1 91.08(13) 2_546 2_546
O2W Co1 O1 88.92(13) . 2_546
O1W Co1 O1 92.92(11) . 2_546
O1W Co1 O1 87.08(11) 2_546 2_546
O2W Co1 O1 88.92(13) 2_546 .
O2W Co1 O1 91.08(13) . .
O1W Co1 O1 87.08(11) . .
O1W Co1 O1 92.92(11) 2_546 .
O1 Co1 O1 180.00(14) 2_546 .
O2 C4 O1 124.8(4) . .
O2 C4 C1 117.3(3) . .
O1 C4 C1 117.8(3) . .
C3 C1 C2 119.3(3) 2_647 .
C3 C1 C4 117.3(3) 2_647 .
C2 C1 C4 123.3(3) . .
C3 C2 C1 118.7(3) . .
C3 C2 C5 118.3(3) . .
C1 C2 C5 122.8(3) . .
O4 C5 O3 124.6(3) . .
O4 C5 C2 119.1(3) . .
O3 C5 C2 116.2(3) . .
C2 C3 C1 121.9(3) . 2_647
C4 O1 Co1 125.0(2) . .
C5 O3 Co2 130.7(2) . .

loop_
_geom_bond_atom_site_label_1
_geom_bond_atom_site_label_2
_geom_bond_distance
_geom_bond_site_symmetry_2
Co2 O3W 2.086(3) 2_557
Co2 O3W 2.086(3) .
Co2 O4W 2.089(3) .
Co2 O4W 2.089(3) 2_557
Co2 O3 2.100(2) 2_557
Co2 O3 2.100(2) .
Co1 O2W 2.065(4) 2_546
Co1 O2W 2.065(4) .
Co1 O1W 2.102(3) .
Co1 O1W 2.102(3) 2_546
Co1 O1 2.117(3) 2_546
Co1 O1 2.117(3) .
C4 O2 1.249(5) .
C4 O1 1.267(5) .
C4 C1 1.507(5) .
C1 C3 1.391(5) 2_647
C1 C2 1.404(5) .
C2 C3 1.387(6) .
C2 C5 1.503(5) .
C5 O4 1.241(5) .
C5 O3 1.273(4) .
C3 C1 1.391(5) 2_647
